data_1533299
loop_
_publ_author_name
'Caspi, E.N.'
'Avdeev, M.'
'Kolesnik, S.'
'Jorgensen, J.D.'
'Short, S.'
'Chmaissem, O.'
'Dabrowski, B.'
'Mais, J.'

_publ_section_title
;
 Synthesis, structure and properties of randomly mixed and layer-ordered
 Sr Mn1-x Gax O3-d perovskites
;
_journal_name_full 'Journal of Solid State Chemistry'
_journal_page_first 1456
_journal_page_last 1470
_journal_volume 177
_journal_year 2004
_chemical_formula_sum 'Ga0.944 Mn1.056 O5 Sr2'
_chemical_name_systematic 'Sr2 ((Mn1.056 Ga0.944) O5)'
_space_group_IT_number 74
_symmetry_space_group_name_Hall '-I 2 2b'
_symmetry_space_group_name_H-M 'I c m m'
_cell_angle_alpha 90
_cell_angle_beta 90
_cell_angle_gamma 90
_cell_formula_units_Z 4
_cell_length_a 5.526
_cell_length_b 16.1953
_cell_length_c 5.398
_cell_volume 483.095
_citation_journal_id_ASTM JSSCBI
_cod_data_source_file Caspi_JSSCBI_2004_1672.cif
_cod_data_source_block Ga0.944Mn1.056O5Sr2
_cod_original_cell_volume 483.0952
_cod_original_sg_symbol_Hall '-I 2b 2 (z,y,-x)'
_cod_database_code 1533299

loop_
_symmetry_equiv_pos_as_xyz
x,y,z
x,-y+1/2,-z
-x,-y,z
-x,y+1/2,-z
-x,-y,-z
-x,y-1/2,z
x,y,-z
x,-y-1/2,z
x+1/2,y+1/2,z+1/2
x+1/2,-y+1,-z+1/2
-x+1/2,-y+1/2,z+1/2
-x+1/2,y+1,-z+1/2
-x+1/2,-y+1/2,-z+1/2
-x+1/2,y,z+1/2
x+1/2,y+1/2,-z+1/2
x+1/2,-y,z+1/2

loop_
_atom_site_label
_atom_site_type_symbol
_atom_site_fract_x
_atom_site_fract_y
_atom_site_fract_z
_atom_site_occupancy
_atom_site_U_iso_or_equiv
Mn1 Mn+3 0 0 0 0.99 0.0
Ga1 Ga+3 0 0 0 0.01 0.0
Mn2 Mn+3 0.0648 0.25 -0.0316 0.033 0.0
O2 O-2 -0.0398 0.1461 -0.0239 0.5 0.0
Ga2 Ga+3 0.0648 0.25 -0.0316 0.467 0.0
O3 O-2 0.3732 0.25 0.8724 0.5 0.0
O1 O-2 0.25 0.0053 0.25 1 0.0
Sr1 Sr+2 0.5094 0.11134 0 1 0.0
